data_1554354
loop_
_publ_author_name
'Hu, Zheng-Xi'
'Xu, Hou-Chao'
'Hu, Kun'
'Liu, Miao'
'Li, Xiao-Nian'
'Li, Xing-Ren'
'Du, Xue'
'Zhang, Yong-Hui'
'Puno, Pema-Tenzin'
'Sun, Han-Dong'

_publ_section_title
;
 Structurally diverse diterpenoids from Isodon pharicus
;
_journal_issue 15
_journal_name_full 'Organic Chemistry Frontiers'
_journal_page_first 2379
_journal_paper_doi 10.1039/C8QO00477C
_journal_volume 5
_journal_year 2018
_chemical_absolute_configuration unk
_chemical_formula_moiety 'C19 H26 O6, H2 O'
_chemical_formula_sum 'C19 H28 O7'
_chemical_formula_weight 368.41
_space_group_IT_number 4
_space_group_name_Hall 'P 2yb'
_space_group_name_H-M_alt 'P 1 21 1'
_symmetry_cell_setting monoclinic
_symmetry_space_group_name_Hall 'P 2yb'
_symmetry_space_group_name_H-M 'P 1 21 1'
_atom_sites_solution_hydrogens geom
_atom_sites_solution_primary direct
_atom_sites_solution_secondary difmap
_audit_creation_method SHELXL-97
_audit_update_record
;
2017-03-16 deposited with the CCDC.
2018-07-02 downloaded from the CCDC.
;
_cell_angle_alpha 90.00
_cell_angle_beta 90.334(7)
_cell_angle_gamma 90.00
_cell_formula_units_Z 2
_cell_length_a 6.4711(6)
_cell_length_b 15.6577(15)
_cell_length_c 9.2786(9)
_cell_measurement_reflns_used 5211
_cell_measurement_temperature 100(2)
_cell_measurement_theta_max 67.59
_cell_measurement_theta_min 5.54
_cell_volume 940.12(16)
_computing_cell_refinement 'Bruker SAINT'
_computing_data_collection 'Bruker APEX2'
_computing_data_reduction 'Bruker SAINT'
_computing_molecular_graphics 'Bruker SHELXTL'
_computing_publication_material 'Bruker SHELXTL'
_computing_structure_refinement 'SHELXL-97 (Sheldrick, 2008)'
_computing_structure_solution 'SHELXS-97 (Sheldrick, 2008)'
_diffrn_ambient_temperature 100(2)
_diffrn_measured_fraction_theta_full 0.897
_diffrn_measured_fraction_theta_max 0.897
_diffrn_measurement_device_type 'Bruker APEX-II CCD'
_diffrn_measurement_method '\f and \w scans'
_diffrn_radiation_monochromator graphite
_diffrn_radiation_source 'fine-focus sealed tube'
_diffrn_radiation_type CuK\a
_diffrn_radiation_wavelength 1.54178
_diffrn_reflns_av_R_equivalents 0.1680
_diffrn_reflns_av_sigmaI/netI 0.1245
_diffrn_reflns_limit_h_max 7
_diffrn_reflns_limit_h_min -7
_diffrn_reflns_limit_k_max 17
_diffrn_reflns_limit_k_min -18
_diffrn_reflns_limit_l_max 10
_diffrn_reflns_limit_l_min -11
_diffrn_reflns_number 5984
_diffrn_reflns_theta_full 69.08
_diffrn_reflns_theta_max 69.08
_diffrn_reflns_theta_min 5.54
_exptl_absorpt_coefficient_mu 0.820
_exptl_absorpt_correction_T_max 0.9601
_exptl_absorpt_correction_T_min 0.4797
_exptl_absorpt_correction_type multi-scan
_exptl_absorpt_process_details sadabs
_exptl_crystal_colour colourless
_exptl_crystal_density_diffrn 1.301
_exptl_crystal_density_method 'not measured'
_exptl_crystal_description plate
_exptl_crystal_F_000 396
_exptl_crystal_size_max 1.05
_exptl_crystal_size_mid 1.00
_exptl_crystal_size_min 0.05
_refine_diff_density_max 1.515
_refine_diff_density_min -0.914
_refine_diff_density_rms 0.246
_refine_ls_abs_structure_details 'Flack H D (1983), Acta Cryst. A39, 876-881'
_refine_ls_abs_structure_Flack -0.4(7)
_refine_ls_extinction_method none
_refine_ls_goodness_of_fit_ref 1.932
_refine_ls_hydrogen_treatment constr
_refine_ls_matrix_type full
_refine_ls_number_parameters 240
_refine_ls_number_reflns 2577
_refine_ls_number_restraints 7
_refine_ls_restrained_S_all 1.934
_refine_ls_R_factor_all 0.1943
_refine_ls_R_factor_gt 0.1909
_refine_ls_shift/su_max 0.047
_refine_ls_shift/su_mean 0.009
_refine_ls_structure_factor_coef Fsqd
_refine_ls_weighting_details 'calc w=1/[\s^2^(Fo^2^)+(0.2000P)^2^+0.0000P] where P=(Fo^2^+2Fc^2^)/3'
_refine_ls_weighting_scheme calc
_refine_ls_wR_factor_gt 0.4189
_refine_ls_wR_factor_ref 0.4274
_reflns_number_gt 2361
_reflns_number_total 2577
_reflns_threshold_expression >2sigma(I)
_cod_data_source_file c8qo00477c2.cif
_cod_data_source_block cu_scz48_0m
_cod_depositor_comments
;
The following automatic conversions were performed:

data item '_symmetry_cell_setting' value 'Monoclinic' was changed to
'monoclinic' in accordance with the
/home/saulius/struct/COD-crude-data/automatic-downloads/DataCite-retrospective/RSC/depositions/lib/dictionaries/cif_core.dic
dictionary named 'cif_core.dic' version 2.4.2 last updated on
2011-04-26.

Automatic conversion script
Id: cif_fix_values 6909 2019-04-08 15:41:33Z antanas 
;
_cod_original_cell_volume 940.12(15)
_cod_original_sg_symbol_H-M 'P 21'
_cod_database_code 1554354

loop_
_symmetry_equiv_pos_as_xyz
'x, y, z'
'-x, y+1/2, -z'

loop_
_atom_site_label
_atom_site_type_symbol
_atom_site_fract_x
_atom_site_fract_y
_atom_site_fract_z
_atom_site_U_iso_or_equiv
_atom_site_adp_type
_atom_site_occupancy
_atom_site_symmetry_multiplicity
_atom_site_calc_flag
_atom_site_refinement_flags
O1S O 0.4903(8) 0.9378(4) 0.4899(8) 0.0417(16) Uani 1 1 d .
O21 O 0.4065(10) 0.0158(7) -0.1901(9) 0.067(3) Uani 1 1 d .
O1 O 0.7180(8) 0.0543(4) -0.1152(7) 0.0335(14) Uani 1 1 d .
O7 O 1.2478(7) 0.0735(4) 0.4256(7) 0.0342(14) Uani 1 1 d .
H7 H 1.3490 0.0971 0.3856 0.051 Uiso 1 1 calc R
O6 O 0.9121(10) -0.0492(5) 0.4784(7) 0.0469(17) Uani 1 1 d .
H6 H 0.7845 -0.0479 0.4616 0.070 Uiso 1 1 calc R
O20 O 1.2053(7) 0.0471(3) 0.1875(7) 0.0305(13) Uani 1 1 d .
C20 C 1.0605(11) 0.0470(6) 0.0702(10) 0.0336(18) Uani 1 1 d .
H20A H 1.1177 0.0138 -0.0111 0.040 Uiso 1 1 calc R
H20B H 1.0377 0.1063 0.0367 0.040 Uiso 1 1 calc R
C21 C 0.5514(12) 0.0613(8) -0.1965(11) 0.045(2) Uani 1 1 d .
C1 C 0.7168(13) -0.0139(6) -0.0124(10) 0.040(2) Uani 1 1 d .
H1 H 0.5726 -0.0246 0.0213 0.049 Uiso 1 1 calc R
C10 C 0.8561(11) 0.0084(5) 0.1159(11) 0.0327(19) Uani 1 1 d .
C9 C 0.7567(10) 0.0799(5) 0.2170(10) 0.034(2) Uani 1 1 d .
H9 H 0.6535 0.0511 0.2803 0.041 Uiso 1 1 calc R
C11 C 0.6476(11) 0.1560(5) 0.1441(9) 0.0293(17) Uani 1 1 d .
H11A H 0.7401 0.1816 0.0714 0.035 Uiso 1 1 calc R
H11B H 0.5212 0.1358 0.0941 0.035 Uiso 1 1 calc R
C12 C 0.5902(13) 0.2228(7) 0.2552(12) 0.048(3) Uani 1 1 d .
H12A H 0.4852 0.1989 0.3211 0.057 Uiso 1 1 calc R
H12B H 0.5285 0.2728 0.2058 0.057 Uiso 1 1 calc R
C13 C 0.7790(17) 0.2519(8) 0.3433(14) 0.060(3) Uani 1 1 d .
O13 O 0.7968(15) 0.3301(7) 0.3806(13) 0.080(3) Uani 1 1 d .
C22 C 0.5828(15) 0.1323(8) -0.3095(13) 0.054(3) Uani 1 1 d .
H22A H 0.4704 0.1302 -0.3806 0.081 Uiso 1 1 calc R
H22B H 0.7153 0.1238 -0.3580 0.081 Uiso 1 1 calc R
H22C H 0.5827 0.1881 -0.2615 0.081 Uiso 1 1 calc R
C8 C 0.9270(11) 0.1112(5) 0.3108(9) 0.0298(17) Uani 1 1 d U
C7 C 1.1050(10) 0.0485(5) 0.3214(8) 0.0264(16) Uani 1 1 d .
C6 C 1.0226(10) -0.0435(5) 0.3452(8) 0.0279(17) Uani 1 1 d .
H6A H 1.1433 -0.0833 0.3501 0.033 Uiso 1 1 calc R
C5 C 0.8887(11) -0.0682(5) 0.2145(9) 0.0307(18) Uani 1 1 d .
H5 H 0.7492 -0.0812 0.2548 0.037 Uiso 1 1 calc R
C4 C 0.9599(18) -0.1522(7) 0.1413(13) 0.052(3) Uani 1 1 d .
C19 C 1.1924(18) -0.1511(8) 0.0867(15) 0.061(3) Uani 1 1 d .
H19A H 1.2374 -0.2096 0.0664 0.092 Uiso 1 1 calc R
H19B H 1.2816 -0.1261 0.1613 0.092 Uiso 1 1 calc R
H19C H 1.2015 -0.1168 -0.0014 0.092 Uiso 1 1 calc R
C18 C 0.942(2) -0.2262(7) 0.2520(18) 0.070(4) Uani 1 1 d .
H18A H 0.7987 -0.2314 0.2838 0.106 Uiso 1 1 calc R
H18B H 1.0315 -0.2142 0.3354 0.106 Uiso 1 1 calc R
H18C H 0.9858 -0.2798 0.2068 0.106 Uiso 1 1 calc R
C3 C 0.814(3) -0.1704(7) 0.0140(18) 0.083(5) Uani 1 1 d .
H3A H 0.6743 -0.1834 0.0510 0.099 Uiso 1 1 calc R
H3B H 0.8639 -0.2212 -0.0389 0.099 Uiso 1 1 calc R
C2 C 0.801(2) -0.0940(8) -0.0899(14) 0.061(3) Uani 1 1 d .
H2A H 0.7094 -0.1086 -0.1721 0.073 Uiso 1 1 calc R
H2B H 0.9403 -0.0816 -0.1285 0.073 Uiso 1 1 calc R
C14 C 0.9407(15) 0.1907(7) 0.3676(11) 0.047(2) Uani 1 1 d .
H14 H 1.0580 0.2061 0.4239 0.056 Uiso 1 1 calc R

loop_
_atom_site_aniso_label
_atom_site_aniso_U_11
_atom_site_aniso_U_22
_atom_site_aniso_U_33
_atom_site_aniso_U_23
_atom_site_aniso_U_13
_atom_site_aniso_U_12
O1S 0.036(3) 0.046(3) 0.043(4) 0.014(3) 0.011(2) 0.010(2)
O21 0.041(3) 0.112(7) 0.047(5) 0.027(5) -0.008(3) -0.023(4)
O1 0.036(2) 0.037(3) 0.028(3) -0.004(2) 0.006(2) -0.001(2)
O7 0.030(2) 0.034(3) 0.039(4) 0.000(3) -0.002(2) 0.002(2)
O6 0.050(3) 0.063(4) 0.028(4) 0.013(3) 0.011(3) -0.010(3)
O20 0.023(2) 0.029(3) 0.040(4) -0.002(2) 0.010(2) -0.0004(18)
C20 0.030(3) 0.041(4) 0.030(5) -0.002(4) 0.009(3) 0.007(3)
C21 0.026(3) 0.074(7) 0.034(5) -0.012(5) 0.006(3) 0.006(4)
C1 0.048(4) 0.040(5) 0.034(6) 0.013(4) -0.003(4) -0.014(3)
C10 0.029(3) 0.037(4) 0.033(5) 0.012(3) -0.003(3) -0.004(3)
C9 0.021(3) 0.040(4) 0.041(5) 0.016(4) 0.007(3) 0.008(3)
C11 0.031(3) 0.035(4) 0.022(4) 0.000(3) 0.006(3) 0.002(3)
C12 0.037(4) 0.055(6) 0.051(6) -0.001(5) -0.002(4) 0.025(4)
C13 0.057(5) 0.059(6) 0.063(8) -0.039(6) -0.022(5) 0.027(5)
O13 0.087(5) 0.075(6) 0.079(7) -0.039(5) -0.018(5) 0.037(5)
C22 0.049(5) 0.060(6) 0.052(7) -0.005(5) -0.009(5) 0.010(4)
C8 0.030(3) 0.032(3) 0.027(3) -0.002(3) 0.012(3) 0.007(2)
C7 0.028(3) 0.028(4) 0.023(4) 0.001(3) 0.010(3) 0.001(3)
C6 0.029(3) 0.036(4) 0.019(4) 0.005(3) -0.003(3) -0.002(3)
C5 0.039(3) 0.033(4) 0.020(4) 0.007(3) -0.004(3) -0.009(3)
C4 0.076(6) 0.035(4) 0.046(6) -0.005(4) -0.015(5) 0.008(4)
C19 0.080(6) 0.046(5) 0.058(8) -0.013(5) 0.018(6) 0.019(5)
C18 0.079(6) 0.030(5) 0.102(12) 0.010(5) -0.037(7) -0.016(5)
C3 0.128(11) 0.037(6) 0.082(11) -0.009(6) -0.062(10) 0.001(6)
C2 0.086(7) 0.051(6) 0.045(7) -0.001(5) -0.017(6) -0.005(5)
C14 0.057(5) 0.047(5) 0.036(6) -0.026(4) -0.005(4) 0.023(4)

loop_
_atom_type_symbol
_atom_type_description
_atom_type_scat_dispersion_real
_atom_type_scat_dispersion_imag
_atom_type_scat_source
C C 0.0181 0.0091 'International Tables Vol C Tables 4.2.6.8 and 6.1.1.4'
H H 0.0000 0.0000 'International Tables Vol C Tables 4.2.6.8 and 6.1.1.4'
O O 0.0492 0.0322 'International Tables Vol C Tables 4.2.6.8 and 6.1.1.4'

loop_
_geom_angle_atom_site_label_1
_geom_angle_atom_site_label_2
_geom_angle_atom_site_label_3
_geom_angle
C21 O1 C1 115.9(7)
C7 O7 H7 109.5
C6 O6 H6 109.5
C7 O20 C20 111.6(5)
O20 C20 C10 110.8(7)
O20 C20 H20A 109.5
C10 C20 H20A 109.5
O20 C20 H20B 109.5
C10 C20 H20B 109.5
H20A C20 H20B 108.1
O21 C21 O1 124.7(11)
O21 C21 C22 125.3(9)
O1 C21 C22 109.8(8)
O1 C1 C10 110.0(6)
O1 C1 C2 106.9(8)
C10 C1 C2 109.8(8)
O1 C1 H1 110.0
C10 C1 H1 110.0
C2 C1 H1 110.0
C20 C10 C5 111.4(6)
C20 C10 C1 112.6(7)
C5 C10 C1 111.5(7)
C20 C10 C9 103.8(7)
C5 C10 C9 104.7(7)
C1 C10 C9 112.3(7)
C8 C9 C11 109.9(7)
C8 C9 C10 106.0(6)
C11 C9 C10 118.0(7)
C8 C9 H9 107.5
C11 C9 H9 107.5
C10 C9 H9 107.5
C12 C11 C9 110.4(7)
C12 C11 H11A 109.6
C9 C11 H11A 109.6
C12 C11 H11B 109.6
C9 C11 H11B 109.6
H11A C11 H11B 108.1
C11 C12 C13 111.7(6)
C11 C12 H12A 109.3
C13 C12 H12A 109.3
C11 C12 H12B 109.3
C13 C12 H12B 109.3
H12A C12 H12B 107.9
O13 C13 C14 122.2(10)
O13 C13 C12 119.9(9)
C14 C13 C12 117.6(9)
C21 C22 H22A 109.5
C21 C22 H22B 109.5
H22A C22 H22B 109.5
C21 C22 H22C 109.5
H22A C22 H22C 109.5
H22B C22 H22C 109.5
C14 C8 C9 125.3(7)
C14 C8 C7 121.4(7)
C9 C8 C7 112.7(7)
O7 C7 O20 108.1(5)
O7 C7 C8 111.4(6)
O20 C7 C8 107.9(6)
O7 C7 C6 112.9(6)
O20 C7 C6 105.8(6)
C8 C7 C6 110.3(6)
O6 C6 C5 112.5(6)
O6 C6 C7 110.7(7)
C5 C6 C7 108.3(6)
O6 C6 H6A 108.4
C5 C6 H6A 108.4
C7 C6 H6A 108.4
C10 C5 C6 110.6(7)
C10 C5 C4 116.4(8)
C6 C5 C4 113.1(7)
C10 C5 H5 105.2
C6 C5 H5 105.2
C4 C5 H5 105.2
C3 C4 C5 108.2(9)
C3 C4 C18 108.8(9)
C5 C4 C18 108.7(10)
C3 C4 C19 109.6(12)
C5 C4 C19 114.5(9)
C18 C4 C19 107.0(10)
C4 C19 H19A 109.5
C4 C19 H19B 109.5
H19A C19 H19B 109.5
C4 C19 H19C 109.5
H19A C19 H19C 109.5
H19B C19 H19C 109.5
C4 C18 H18A 109.5
C4 C18 H18B 109.5
H18A C18 H18B 109.5
C4 C18 H18C 109.5
H18A C18 H18C 109.5
H18B C18 H18C 109.5
C4 C3 C2 111.6(10)
C4 C3 H3A 109.3
C2 C3 H3A 109.3
C4 C3 H3B 109.3
C2 C3 H3B 109.3
H3A C3 H3B 108.0
C3 C2 C1 110.9(11)
C3 C2 H2A 109.5
C1 C2 H2A 109.5
C3 C2 H2B 109.5
C1 C2 H2B 109.5
H2A C2 H2B 108.0
C8 C14 C13 120.4(8)
C8 C14 H14 119.8
C13 C14 H14 119.8

loop_
_geom_bond_atom_site_label_1
_geom_bond_atom_site_label_2
_geom_bond_distance
O21 C21 1.180(13)
O1 C21 1.317(11)
O1 C1 1.432(10)
O7 C7 1.389(9)
O7 H7 0.8400
O6 C6 1.434(11)
O6 H6 0.8400
O20 C7 1.405(10)
O20 C20 1.432(10)
C20 C10 1.517(11)
C20 H20A 0.9900
C20 H20B 0.9900
C21 C22 1.542(17)
C1 C10 1.529(12)
C1 C2 1.547(16)
C1 H1 1.0000
C10 C5 1.523(10)
C10 C9 1.599(13)
C9 C8 1.483(12)
C9 C11 1.539(10)
C9 H9 1.0000
C11 C12 1.516(13)
C11 H11A 0.9900
C11 H11B 0.9900
C12 C13 1.535(14)
C12 H12A 0.9900
C12 H12B 0.9900
C13 O13 1.278(15)
C13 C14 1.435(13)
C22 H22A 0.9800
C22 H22B 0.9800
C22 H22C 0.9800
C8 C14 1.356(13)
C8 C7 1.516(9)
C7 C6 1.553(10)
C6 C5 1.535(10)
C6 H6A 1.0000
C5 C4 1.551(13)
C5 H5 1.0000
C4 C3 1.535(15)
C4 C18 1.554(17)
C4 C19 1.590(17)
C19 H19A 0.9800
C19 H19B 0.9800
C19 H19C 0.9800
C18 H18A 0.9800
C18 H18B 0.9800
C18 H18C 0.9800
C3 C2 1.538(17)
C3 H3A 0.9900
C3 H3B 0.9900
C2 H2A 0.9900
C2 H2B 0.9900
C14 H14 0.9500

loop_
_geom_torsion_atom_site_label_1
_geom_torsion_atom_site_label_2
_geom_torsion_atom_site_label_3
_geom_torsion_atom_site_label_4
_geom_torsion
C7 O20 C20 C10 -26.2(9)
C1 O1 C21 O21 -0.4(14)
C1 O1 C21 C22 -175.3(8)
C21 O1 C1 C10 -153.2(7)
C21 O1 C1 C2 87.6(9)
O20 C20 C10 C5 -39.3(10)
O20 C20 C10 C1 -165.4(7)
O20 C20 C10 C9 72.9(8)
O1 C1 C10 C20 -44.0(10)
C2 C1 C10 C20 73.4(9)
O1 C1 C10 C5 -170.1(7)
C2 C1 C10 C5 -52.6(10)
O1 C1 C10 C9 72.7(8)
C2 C1 C10 C9 -169.8(8)
C20 C10 C9 C8 -43.3(8)
C5 C10 C9 C8 73.6(7)
C1 C10 C9 C8 -165.3(7)
C20 C10 C9 C11 80.3(8)
C5 C10 C9 C11 -162.8(6)
C1 C10 C9 C11 -41.7(9)
C8 C9 C11 C12 -50.4(9)
C10 C9 C11 C12 -172.0(7)
C9 C11 C12 C13 55.3(12)
C11 C12 C13 O13 142.5(13)
C11 C12 C13 C14 -31.0(17)
C11 C9 C8 C14 22.6(12)
C10 C9 C8 C14 151.2(9)
C11 C9 C8 C7 -149.1(7)
C10 C9 C8 C7 -20.6(9)
C20 O20 C7 O7 -162.8(6)
C20 O20 C7 C8 -42.1(8)
C20 O20 C7 C6 76.0(7)
C14 C8 C7 O7 16.6(12)
C9 C8 C7 O7 -171.3(6)
C14 C8 C7 O20 -102.0(10)
C9 C8 C7 O20 70.1(8)
C14 C8 C7 C6 142.9(9)
C9 C8 C7 C6 -45.0(9)
O7 C7 C6 O6 63.3(7)
O20 C7 C6 O6 -178.7(5)
C8 C7 C6 O6 -62.2(8)
O7 C7 C6 C5 -172.9(6)
O20 C7 C6 C5 -54.8(7)
C8 C7 C6 C5 61.7(8)
C20 C10 C5 C6 55.3(10)
C1 C10 C5 C6 -178.0(7)
C9 C10 C5 C6 -56.3(8)
C20 C10 C5 C4 -75.6(10)
C1 C10 C5 C4 51.2(9)
C9 C10 C5 C4 172.9(7)
O6 C6 C5 C10 114.9(7)
C7 C6 C5 C10 -7.8(9)
O6 C6 C5 C4 -112.5(8)
C7 C6 C5 C4 124.7(8)
C10 C5 C4 C3 -50.8(13)
C6 C5 C4 C3 179.5(10)
C10 C5 C4 C18 -168.8(7)
C6 C5 C4 C18 61.5(10)
C10 C5 C4 C19 71.7(11)
C6 C5 C4 C19 -58.0(11)
C5 C4 C3 C2 54.4(17)
C18 C4 C3 C2 172.3(13)
C19 C4 C3 C2 -71.1(15)
C4 C3 C2 C1 -60.8(17)
O1 C1 C2 C3 177.8(8)
C10 C1 C2 C3 58.4(11)
C9 C8 C14 C13 2.4(17)
C7 C8 C14 C13 173.4(10)
O13 C13 C14 C8 -171.7(13)
C12 C13 C14 C8 1.7(19)
